data_1000193
loop_
_publ_author_name
'Leblanc, M'
'Ferey, G'
'Calage, Y'
'De Pape, R'

_publ_section_title
;
Idle spin behavior of the shifted hexagonal tungsten bronze type
compounds Fe Fe~2~ F~8~ (H~2~ O)~2~ and Mn Fe~2~ F~8~ (H~2~
O)~2~
;
_journal_coden_ASTM JSSCBI
_journal_name_full 'Journal of Solid State Chemistry'
_journal_page_first 360
_journal_page_last 368
_journal_paper_doi 10.1016/0022-4596(84)90113-0
_journal_volume 53
_journal_year 1984
_chemical_formula_structural 'Fe Fe2 F8 (H2 O)2'
_chemical_formula_sum 'F8 Fe3 H4 O2'
_chemical_name_systematic 'Iron fluoroferrate dihydrate'
_space_group_IT_number 12
_symmetry_cell_setting monoclinic
_symmetry_Int_Tables_number 12
_symmetry_space_group_name_Hall '-C 2y'
_symmetry_space_group_name_H-M 'C 1 2/m 1'
_cell_angle_alpha 90
_cell_angle_beta 118.21(3)
_cell_angle_gamma 90
_cell_formula_units_Z 2
_cell_length_a 7.609(5)
_cell_length_b 7.514(6)
_cell_length_c 7.453(4)
_cell_volume 375.5
_refine_ls_R_factor_all 0.034
_cod_original_formula_sum 'H4 F8 Fe3 O2'
_cod_database_code 1000193

loop_
_symmetry_equiv_pos_as_xyz
x,y,z
x,-y,z
-x,-y,-z
-x,y,-z
1/2+x,1/2+y,z
1/2+x,1/2-y,z
1/2-x,1/2-y,-z
1/2-x,1/2+y,-z

loop_
_atom_site_label
_atom_site_type_symbol
_atom_site_symmetry_multiplicity
_atom_site_Wyckoff_symbol
_atom_site_fract_x
_atom_site_fract_y
_atom_site_fract_z
_atom_site_occupancy
_atom_site_attached_hydrogens
_atom_site_calc_flag
Fe1 Fe2+ 2 b 0. 0.5 0. 1. 0 d
Fe2 Fe3+ 4 f 0.25 0.25 0.5 1. 0 d
O1 O2- 4 i 0.2423(9) 0. 0.0435(10) 1. 2 d
F1 F1- 4 h 0. 0.2925(7) 0.5 1. 0 d
F2 F1- 4 i 0.1845(6) 0. 0.4411(7) 1. 0 d
F3 F1- 8 j 0.1277(6) 0.2952(4) 0.2138(5) 1. 0 d

loop_
_atom_type_symbol
_atom_type_oxidation_number
Fe2+ 2.000
Fe3+ 3.000
O2- -2.000
F1- -1.000

loop_
_cod_changelog_entry_id
_cod_changelog_entry_author
_cod_changelog_entry_date
_cod_changelog_entry_text
1 'Vaitkus, Antanas' 2022-11-09T16:40:00+02:00
;
 Removed the 'H1' dummy atom site since the hydrogen atoms which it represents
 are already marked using the '_atom_site_attached_hydrogens' data item.
;
